data_4075070
loop_
_publ_author_name
'Bitta, Joachim'
'Fassbender, Stefan'
'Reiss, Guido'
'Ganter, Christian'

_publ_section_title
;
 Mechanistic Insight into the Formation of Phosphaferrocene
;
_journal_issue 9
_journal_name_full Organometallics
_journal_page_first 2394
_journal_paper_doi 10.1021/om060025s
_journal_volume 25
_journal_year 2006
_chemical_formula_sum 'C25 H23 Fe2 O3 P'
_chemical_formula_weight 514.10
_chemical_name_systematic
; 
 ? 
;
_space_group_IT_number 2
_symmetry_cell_setting triclinic
_symmetry_space_group_name_Hall '-P 1'
_symmetry_space_group_name_H-M 'P -1'
_atom_sites_solution_hydrogens geom
_atom_sites_solution_primary direct
_atom_sites_solution_secondary difmap
_audit_creation_method SHELXL-97
_cell_angle_alpha 74.432(12)
_cell_angle_beta 79.150(12)
_cell_angle_gamma 79.994(13)
_cell_formula_units_Z 2
_cell_length_a 8.2305(13)
_cell_length_b 8.7775(14)
_cell_length_c 16.3203(19)
_cell_measurement_reflns_used 2872
_cell_measurement_temperature 293(2)
_cell_measurement_theta_max 15.82
_cell_measurement_theta_min 4.71
_cell_volume 1106.0(3)
_computing_cell_refinement 'Crysalis RED 1.166 (Kuma Diffraction, 2000b)'
_computing_data_collection 'CrysAlis 1.166 (Kuma Diffraction, 2000a)'
_computing_data_reduction 'Crysalis RED 1.166 (Kuma Diffraction, 2000b)'
_computing_molecular_graphics 'Diamond Ver. 2.1e (Brandenburg, 2001)'
_computing_publication_material 'SHELXL-97 (Sheldrick, 1997)'
_computing_structure_refinement 'SHELXL-97 (Sheldrick, 1997)'
_computing_structure_solution 'SHELXS-97 (Sheldrick, 1990)'
_diffrn_ambient_temperature 293(2)
_diffrn_measured_fraction_theta_full 0.992
_diffrn_measured_fraction_theta_max 0.992
_diffrn_measurement_device_type 'STOE CCD'
_diffrn_measurement_method 'Omega Scans'
_diffrn_radiation_monochromator graphite
_diffrn_radiation_source 'fine-focus sealed tube'
_diffrn_radiation_type MoK\a
_diffrn_radiation_wavelength 0.71073
_diffrn_reflns_av_R_equivalents 0.0481
_diffrn_reflns_av_sigmaI/netI 0.0374
_diffrn_reflns_limit_h_max 9
_diffrn_reflns_limit_h_min -9
_diffrn_reflns_limit_k_max 10
_diffrn_reflns_limit_k_min -10
_diffrn_reflns_limit_l_max 19
_diffrn_reflns_limit_l_min -19
_diffrn_reflns_number 12687
_diffrn_reflns_theta_full 25.50
_diffrn_reflns_theta_max 25.50
_diffrn_reflns_theta_min 2.43
_exptl_absorpt_coefficient_mu 1.409
_exptl_absorpt_correction_T_max 0.88
_exptl_absorpt_correction_T_min 0.51
_exptl_absorpt_correction_type numerical
_exptl_crystal_density_diffrn 1.544
_exptl_crystal_density_method 'not measured'
_exptl_crystal_description platelet
_exptl_crystal_F_000 528
_exptl_crystal_size_max 0.8
_exptl_crystal_size_mid 0.5
_exptl_crystal_size_min 0.1
_refine_diff_density_max 0.661
_refine_diff_density_min -0.462
_refine_diff_density_rms 0.076
_refine_ls_extinction_coef 0.0036(6)
_refine_ls_extinction_expression Fc^*^=kFc[1+0.001xFc^2^\l^3^/sin(2\q)]^-1/4^
_refine_ls_extinction_method SHELXL
_refine_ls_goodness_of_fit_ref 1.046
_refine_ls_hydrogen_treatment constr
_refine_ls_matrix_type full
_refine_ls_number_parameters 281
_refine_ls_number_reflns 4075
_refine_ls_number_restraints 0
_refine_ls_restrained_S_all 1.046
_refine_ls_R_factor_all 0.0523
_refine_ls_R_factor_gt 0.0427
_refine_ls_shift/su_max 0.002
_refine_ls_shift/su_mean 0.000
_refine_ls_structure_factor_coef Fsqd
_refine_ls_weighting_details 'calc w=1/[\s^2^(Fo^2^)+(0.0150P)^2^+2.5000P] where P=(Fo^2^+2Fc^2^)/3'
_refine_ls_weighting_scheme calc
_refine_ls_wR_factor_gt 0.0895
_refine_ls_wR_factor_ref 0.0946
_reflns_number_gt 3421
_reflns_number_total 4075
_reflns_threshold_expression >2sigma(I)
_cod_data_source_file om060025ssi20060217_091725.cif
_cod_data_source_block dieisen
_cod_depositor_comments
;
The following automatic conversions were performed:
'_atom_site_symetry_multiplicity' tag replaced with
'_atom_site_symmetry_multiplicity'.

Automatic conversion script
Id: cif_correct_tags 1440 2010-10-19 06:21:57Z saulius 

The following automatic conversions were performed:

'_geom_bond_publ_flag' value 'Y' changed to 'y' according to
/home/saulius/struct/CIF-dictionaries/cif_core.dic dictionary named
'cif_core.dic' version 2.4.1 from 2010-06-29 (16
times).

'_geom_angle_publ_flag' value 'Y' changed to 'y' according
to /home/saulius/struct/CIF-dictionaries/cif_core.dic dictionary
named 'cif_core.dic' version 2.4.1 from 2010-06-29 (6
times).

'_geom_torsion_publ_flag' value 'Y' changed to 'y' according
to /home/saulius/struct/CIF-dictionaries/cif_core.dic dictionary
named 'cif_core.dic' version 2.4.1 from 2010-06-29.

Automatic conversion script
Id: cif_fix_values 1715 2011-07-08 13:25:40Z adriana 
;
_cod_original_sg_symbol_H-M P-1
_cod_database_code 4075070

loop_
_symmetry_equiv_pos_as_xyz
'x, y, z'
'-x, -y, -z'

loop_
_atom_site_label
_atom_site_type_symbol
_atom_site_fract_x
_atom_site_fract_y
_atom_site_fract_z
_atom_site_U_iso_or_equiv
_atom_site_adp_type
_atom_site_occupancy
_atom_site_symmetry_multiplicity
_atom_site_calc_flag
_atom_site_refinement_flags
Fe1 Fe 0.57353(6) 0.32090(5) 0.25447(3) 0.03060(15) Uani 1 1 d .
Fe2 Fe 0.70607(6) 0.34608(6) 0.37780(3) 0.03295(15) Uani 1 1 d .
P1 P 0.49491(10) 0.57066(10) 0.18898(5) 0.0282(2) Uani 1 1 d .
C1 C 0.3047(4) 0.6007(4) 0.1430(2) 0.0328(7) Uani 1 1 d .
H1 H 0.2905 0.5527 0.1009 0.039 Uiso 1 1 calc R
C2 C 0.1871(4) 0.7012(4) 0.1775(2) 0.0346(8) Uani 1 1 d .
C3 C 0.2430(4) 0.7645(4) 0.24118(19) 0.0316(7) Uani 1 1 d .
C4 C 0.4032(4) 0.7155(4) 0.2505(2) 0.0305(7) Uani 1 1 d .
H4 H 0.4600 0.7515 0.2843 0.037 Uiso 1 1 calc R
C5 C 0.0132(5) 0.7468(5) 0.1557(3) 0.0514(10) Uani 1 1 d .
H5A H -0.0483 0.8195 0.1887 0.077 Uiso 1 1 calc R
H5B H -0.0412 0.6529 0.1691 0.077 Uiso 1 1 calc R
H5C H 0.0177 0.7971 0.0955 0.077 Uiso 1 1 calc R
C6 C 0.1259(5) 0.8714(5) 0.2904(2) 0.0439(9) Uani 1 1 d .
H6A H 0.0180 0.8894 0.2726 0.066 Uiso 1 1 calc R
H6B H 0.1681 0.9715 0.2791 0.066 Uiso 1 1 calc R
H6C H 0.1168 0.8218 0.3508 0.066 Uiso 1 1 calc R
C7 C 0.6349(4) 0.6748(4) 0.0981(2) 0.0311(7) Uani 1 1 d .
C8 C 0.7443(4) 0.5874(4) 0.0463(2) 0.0352(8) Uani 1 1 d .
H8 H 0.7533 0.4766 0.0613 0.042 Uiso 1 1 calc R
C9 C 0.8401(5) 0.6648(5) -0.0278(2) 0.0446(9) Uani 1 1 d .
H9 H 0.9116 0.6061 -0.0628 0.054 Uiso 1 1 calc R
C10 C 0.8290(5) 0.8281(5) -0.0492(2) 0.0502(10) Uani 1 1 d .
H10 H 0.8923 0.8799 -0.0991 0.060 Uiso 1 1 calc R
C11 C 0.7243(5) 0.9162(5) 0.0030(3) 0.0510(10) Uani 1 1 d .
H11 H 0.7190 1.0267 -0.0112 0.061 Uiso 1 1 calc R
C12 C 0.6273(5) 0.8398(4) 0.0763(2) 0.0407(8) Uani 1 1 d .
H12 H 0.5566 0.8992 0.1112 0.049 Uiso 1 1 calc R
C13 C 0.4738(5) 0.3651(4) 0.3618(2) 0.0370(8) Uani 1 1 d .
O13 O 0.3413(3) 0.3799(4) 0.40346(18) 0.0567(7) Uani 1 1 d .
C14 C 0.7929(4) 0.3513(4) 0.2571(2) 0.0340(7) Uani 1 1 d .
O14 O 0.9267(3) 0.3563(4) 0.21503(16) 0.0513(7) Uani 1 1 d .
C15 C 0.7115(4) 0.5501(5) 0.3596(2) 0.0362(8) Uani 1 1 d .
O15 O 0.7247(4) 0.6808(3) 0.3536(2) 0.0566(7) Uani 1 1 d .
C16 C 0.5135(5) 0.2436(5) 0.1525(3) 0.0476(10) Uani 1 1 d .
H16 H 0.4997 0.3097 0.0986 0.057 Uiso 1 1 calc R
C17 C 0.6638(6) 0.1549(5) 0.1762(3) 0.0553(11) Uani 1 1 d .
H17 H 0.7665 0.1510 0.1409 0.066 Uiso 1 1 calc R
C18 C 0.6306(7) 0.0731(5) 0.2628(3) 0.0614(13) Uani 1 1 d .
H18 H 0.7085 0.0063 0.2952 0.074 Uiso 1 1 calc R
C19 C 0.4610(7) 0.1088(5) 0.2923(3) 0.0597(12) Uani 1 1 d .
H19 H 0.4067 0.0687 0.3474 0.072 Uiso 1 1 calc R
C20 C 0.3864(5) 0.2160(5) 0.2244(3) 0.0497(10) Uani 1 1 d .
H20 H 0.2749 0.2601 0.2264 0.060 Uiso 1 1 calc R
C21 C 0.7609(10) 0.3124(6) 0.5013(3) 0.084(2) Uani 1 1 d .
H21 H 0.7413 0.3947 0.5293 0.101 Uiso 1 1 calc R
C22 C 0.9092(7) 0.2726(7) 0.4467(4) 0.0797(17) Uani 1 1 d .
H22 H 1.0048 0.3230 0.4322 0.096 Uiso 1 1 calc R
C23 C 0.8829(8) 0.1441(6) 0.4195(3) 0.0729(16) Uani 1 1 d .
H23 H 0.9592 0.0916 0.3831 0.087 Uiso 1 1 calc R
C24 C 0.7272(9) 0.1069(5) 0.4545(3) 0.0727(16) Uani 1 1 d .
H24 H 0.6791 0.0256 0.4454 0.087 Uiso 1 1 calc R
C25 C 0.6520(8) 0.2084(8) 0.5055(3) 0.0806(17) Uani 1 1 d .
H25 H 0.5457 0.2068 0.5374 0.097 Uiso 1 1 calc R

loop_
_atom_site_aniso_label
_atom_site_aniso_U_11
_atom_site_aniso_U_22
_atom_site_aniso_U_33
_atom_site_aniso_U_23
_atom_site_aniso_U_13
_atom_site_aniso_U_12
Fe1 0.0360(3) 0.0262(3) 0.0305(3) -0.00895(19) -0.0081(2) 0.00001(19)
Fe2 0.0398(3) 0.0328(3) 0.0241(2) -0.00681(19) -0.0068(2) 0.0030(2)
P1 0.0299(4) 0.0283(4) 0.0279(4) -0.0103(3) -0.0077(3) 0.0009(3)
C1 0.0329(18) 0.0368(19) 0.0327(16) -0.0110(14) -0.0099(14) -0.0054(14)
C2 0.0318(18) 0.0371(19) 0.0315(17) -0.0037(14) -0.0094(14) 0.0024(14)
C3 0.0376(19) 0.0284(17) 0.0264(15) -0.0046(13) -0.0065(14) 0.0009(14)
C4 0.0321(18) 0.0313(17) 0.0311(16) -0.0131(14) -0.0098(14) 0.0019(13)
C5 0.036(2) 0.057(3) 0.067(3) -0.020(2) -0.0195(19) 0.0014(18)
C6 0.041(2) 0.047(2) 0.043(2) -0.0188(17) -0.0082(17) 0.0102(17)
C7 0.0311(17) 0.0351(18) 0.0274(15) -0.0063(13) -0.0097(13) -0.0011(14)
C8 0.0376(19) 0.0363(19) 0.0320(17) -0.0099(14) -0.0055(14) -0.0030(15)
C9 0.040(2) 0.064(3) 0.0310(18) -0.0157(17) -0.0033(15) -0.0048(18)
C10 0.047(2) 0.062(3) 0.0361(19) 0.0033(18) -0.0078(17) -0.014(2)
C11 0.051(2) 0.040(2) 0.055(2) 0.0030(18) -0.012(2) -0.0067(18)
C12 0.038(2) 0.0339(19) 0.046(2) -0.0064(16) -0.0060(16) 0.0007(15)
C13 0.041(2) 0.0329(19) 0.0365(18) -0.0103(15) -0.0053(16) -0.0019(15)
O13 0.0397(16) 0.072(2) 0.0521(16) -0.0185(15) 0.0116(13) -0.0044(14)
C14 0.037(2) 0.0351(19) 0.0312(17) -0.0118(14) -0.0083(15) 0.0015(14)
O14 0.0360(15) 0.076(2) 0.0371(14) -0.0148(13) 0.0024(12) -0.0018(13)
C15 0.0351(19) 0.044(2) 0.0293(16) -0.0096(15) -0.0107(14) 0.0024(15)
O15 0.0634(19) 0.0401(17) 0.0709(19) -0.0137(14) -0.0209(15) -0.0070(14)
C16 0.065(3) 0.038(2) 0.050(2) -0.0218(18) -0.016(2) -0.0080(19)
C17 0.059(3) 0.047(2) 0.071(3) -0.037(2) -0.017(2) 0.007(2)
C18 0.084(4) 0.026(2) 0.084(3) -0.017(2) -0.043(3) 0.006(2)
C19 0.092(4) 0.038(2) 0.056(2) -0.0008(19) -0.023(2) -0.031(2)
C20 0.055(3) 0.043(2) 0.060(2) -0.0156(19) -0.021(2) -0.0125(19)
C21 0.156(6) 0.057(3) 0.035(2) -0.013(2) -0.044(3) 0.036(4)
C22 0.072(4) 0.088(4) 0.075(3) 0.019(3) -0.050(3) -0.016(3)
C23 0.091(4) 0.065(3) 0.047(2) -0.010(2) -0.023(3) 0.041(3)
C24 0.125(5) 0.038(3) 0.057(3) 0.011(2) -0.049(3) -0.013(3)
C25 0.084(4) 0.085(4) 0.041(2) 0.022(3) -0.003(2) 0.008(3)

loop_
_atom_type_symbol
_atom_type_description
_atom_type_scat_dispersion_real
_atom_type_scat_dispersion_imag
_atom_type_scat_source
Fe Fe 0.3463 0.8444 'International Tables Vol C Tables 4.2.6.8 and 6.1.1.4'
C C 0.0033 0.0016 'International Tables Vol C Tables 4.2.6.8 and 6.1.1.4'
O O 0.0106 0.0060 'International Tables Vol C Tables 4.2.6.8 and 6.1.1.4'
H H 0.0000 0.0000 'International Tables Vol C Tables 4.2.6.8 and 6.1.1.4'
P P 0.1023 0.0942 'International Tables Vol C Tables 4.2.6.8 and 6.1.1.4'

loop_
_geom_angle_atom_site_label_1
_geom_angle_atom_site_label_2
_geom_angle_atom_site_label_3
_geom_angle
_geom_angle_publ_flag
C14 Fe1 C13 98.07(15) y
C14 Fe1 C19 129.78(17) ?
C13 Fe1 C19 88.42(17) ?
C14 Fe1 C20 155.89(16) ?
C13 Fe1 C20 102.07(16) ?
C19 Fe1 C20 38.91(16) ?
C14 Fe1 C18 95.08(17) ?
C13 Fe1 C18 112.30(18) ?
C19 Fe1 C18 38.59(19) ?
C20 Fe1 C18 65.06(17) ?
C14 Fe1 C16 121.36(15) ?
C13 Fe1 C16 140.43(16) ?
C19 Fe1 C16 64.76(16) ?
C20 Fe1 C16 39.00(16) ?
C18 Fe1 C16 64.47(16) ?
C14 Fe1 C17 90.88(16) ?
C13 Fe1 C17 150.40(17) ?
C19 Fe1 C17 64.65(19) ?
C20 Fe1 C17 65.11(17) ?
C18 Fe1 C17 38.46(18) ?
C16 Fe1 C17 38.45(15) ?
C14 Fe1 P1 95.41(11) y
C13 Fe1 P1 89.67(11) y
C19 Fe1 P1 134.57(14) ?
C20 Fe1 P1 97.81(11) ?
C18 Fe1 P1 153.98(13) ?
C16 Fe1 P1 89.79(11) ?
C17 Fe1 P1 117.63(13) ?
C14 Fe1 Fe2 49.88(10) ?
C13 Fe1 Fe2 49.64(11) ?
C19 Fe1 Fe2 109.15(12) ?
C20 Fe1 Fe2 143.46(12) ?
C18 Fe1 Fe2 101.29(12) ?
C16 Fe1 Fe2 164.09(11) ?
C17 Fe1 Fe2 125.81(12) ?
P1 Fe1 Fe2 103.69(3) ?
C15 Fe2 C13 95.67(15) y
C15 Fe2 C14 91.42(15) y
C13 Fe2 C14 93.87(14) y
C15 Fe2 C21 89.78(19) ?
C13 Fe2 C21 118.9(2) ?
C14 Fe2 C21 146.9(2) ?
C15 Fe2 C22 96.1(2) ?
C13 Fe2 C22 155.32(19) ?
C14 Fe2 C22 107.4(2) ?
C21 Fe2 C22 39.7(2) ?
C15 Fe2 C25 119.4(2) ?
C13 Fe2 C25 90.8(2) ?
C14 Fe2 C25 148.2(2) ?
C21 Fe2 C25 38.0(2) ?
C22 Fe2 C25 64.5(2) ?
C15 Fe2 C24 153.21(17) ?
C13 Fe2 C24 97.8(2) ?
C14 Fe2 C24 110.60(19) ?
C21 Fe2 C24 63.4(2) ?
C22 Fe2 C24 63.5(2) ?
C25 Fe2 C24 37.7(2) ?
C15 Fe2 C23 131.9(2) ?
C13 Fe2 C23 132.0(2) ?
C14 Fe2 C23 91.26(16) ?
C21 Fe2 C23 64.18(19) ?
C22 Fe2 C23 38.0(2) ?
C25 Fe2 C23 63.1(2) ?
C24 Fe2 C23 37.1(2) ?
C15 Fe2 Fe1 104.31(11) ?
C13 Fe2 Fe1 47.90(10) ?
C14 Fe2 Fe1 47.33(10) ?
C21 Fe2 Fe1 160.9(2) ?
C22 Fe2 Fe1 146.9(2) ?
C25 Fe2 Fe1 123.0(2) ?
C24 Fe2 Fe1 101.91(13) ?
C23 Fe2 Fe1 112.34(15) ?
C4 P1 C1 89.86(15) ?
C4 P1 C7 105.67(15) ?
C1 P1 C7 101.47(15) ?
C4 P1 Fe1 120.56(11) ?
C1 P1 Fe1 114.48(11) ?
C7 P1 Fe1 119.52(11) ?
C2 C1 P1 111.1(2) ?
C2 C1 H1 124.5 ?
P1 C1 H1 124.5 ?
C1 C2 C3 113.7(3) ?
C1 C2 C5 124.5(3) ?
C3 C2 C5 121.7(3) ?
C4 C3 C2 113.7(3) ?
C4 C3 C6 124.9(3) ?
C2 C3 C6 121.5(3) ?
C3 C4 P1 111.3(2) ?
C3 C4 H4 124.3 ?
P1 C4 H4 124.3 ?
C2 C5 H5A 109.5 ?
C2 C5 H5B 109.5 ?
H5A C5 H5B 109.5 ?
C2 C5 H5C 109.5 ?
H5A C5 H5C 109.5 ?
H5B C5 H5C 109.5 ?
C3 C6 H6A 109.5 ?
C3 C6 H6B 109.5 ?
H6A C6 H6B 109.5 ?
C3 C6 H6C 109.5 ?
H6A C6 H6C 109.5 ?
H6B C6 H6C 109.5 ?
C8 C7 C12 119.0(3) ?
C8 C7 P1 119.2(3) ?
C12 C7 P1 121.7(3) ?
C9 C8 C7 120.3(3) ?
C9 C8 H8 119.9 ?
C7 C8 H8 119.9 ?
C10 C9 C8 119.9(4) ?
C10 C9 H9 120.1 ?
C8 C9 H9 120.1 ?
C9 C10 C11 120.4(4) ?
C9 C10 H10 119.8 ?
C11 C10 H10 119.8 ?
C10 C11 C12 119.9(4) ?
C10 C11 H11 120.0 ?
C12 C11 H11 120.0 ?
C11 C12 C7 120.4(4) ?
C11 C12 H12 119.8 ?
C7 C12 H12 119.8 ?
O13 C13 Fe1 139.9(3) ?
O13 C13 Fe2 137.2(3) ?
Fe1 C13 Fe2 82.47(14) ?
O14 C14 Fe1 142.3(3) ?
O14 C14 Fe2 134.5(3) ?
Fe1 C14 Fe2 82.79(14) ?
O15 C15 Fe2 173.4(3) ?
C17 C16 C20 108.7(4) ?
C17 C16 Fe1 71.4(2) ?
C20 C16 Fe1 70.3(2) ?
C17 C16 H16 125.6 ?
C20 C16 H16 125.6 ?
Fe1 C16 H16 124.2 ?
C18 C17 C16 107.4(4) ?
C18 C17 Fe1 69.9(2) ?
C16 C17 Fe1 70.1(2) ?
C18 C17 H17 126.3 ?
C16 C17 H17 126.3 ?
Fe1 C17 H17 125.3 ?
C19 C18 C17 108.7(4) ?
C19 C18 Fe1 70.6(2) ?
C17 C18 Fe1 71.6(2) ?
C19 C18 H18 125.7 ?
C17 C18 H18 125.7 ?
Fe1 C18 H18 123.7 ?
C18 C19 C20 108.3(4) ?
C18 C19 Fe1 70.8(2) ?
C20 C19 Fe1 70.6(2) ?
C18 C19 H19 125.8 ?
C20 C19 H19 125.8 ?
Fe1 C19 H19 124.4 ?
C19 C20 C16 106.9(4) ?
C19 C20 Fe1 70.5(2) ?
C16 C20 Fe1 70.7(2) ?
C19 C20 H20 126.6 ?
C16 C20 H20 126.6 ?
Fe1 C20 H20 123.9 ?
C25 C21 C22 107.9(5) ?
C25 C21 Fe2 72.5(3) ?
C22 C21 Fe2 70.9(2) ?
C25 C21 H21 126.0 ?
C22 C21 H21 126.0 ?
Fe2 C21 H21 122.2 ?
C23 C22 C21 106.2(5) ?
C23 C22 Fe2 72.2(3) ?
C21 C22 Fe2 69.4(3) ?
C23 C22 H22 126.9 ?
C21 C22 H22 126.9 ?
Fe2 C22 H22 123.2 ?
C24 C23 C22 108.8(5) ?
C24 C23 Fe2 71.4(3) ?
C22 C23 Fe2 69.7(3) ?
C24 C23 H23 125.6 ?
C22 C23 H23 125.6 ?
Fe2 C23 H23 124.9 ?
C23 C24 C25 109.1(5) ?
C23 C24 Fe2 71.5(3) ?
C25 C24 Fe2 70.6(3) ?
C23 C24 H24 125.4 ?
C25 C24 H24 125.4 ?
Fe2 C24 H24 124.1 ?
C21 C25 C24 108.0(5) ?
C21 C25 Fe2 69.5(3) ?
C24 C25 Fe2 71.7(3) ?
C21 C25 H25 126.0 ?
C24 C25 H25 126.0 ?
Fe2 C25 H25 124.3 ?

loop_
_geom_bond_atom_site_label_1
_geom_bond_atom_site_label_2
_geom_bond_distance
_geom_bond_publ_flag
Fe1 C14 1.881(4) y
Fe1 C13 1.899(3) y
Fe1 C19 2.114(4) ?
Fe1 C20 2.117(4) ?
Fe1 C18 2.116(4) ?
Fe1 C16 2.122(4) ?
Fe1 C17 2.139(4) ?
Fe1 P1 2.2083(10) y
Fe1 Fe2 2.5375(7) y
Fe2 C15 1.742(4) y
Fe2 C13 1.950(4) y
Fe2 C14 1.956(3) y
Fe2 C21 2.081(4) ?
Fe2 C22 2.102(4) ?
Fe2 C25 2.119(4) ?
Fe2 C24 2.133(4) ?
Fe2 C23 2.134(4) ?
P1 C4 1.806(3) y
P1 C1 1.810(3) y
P1 C7 1.833(3) y
C1 C2 1.341(5) y
C1 H1 0.9300 ?
C2 C3 1.476(5) y
C2 C5 1.500(5) ?
C3 C4 1.338(5) y
C3 C6 1.501(5) ?
C4 H4 0.9300 ?
C5 H5A 0.9600 ?
C5 H5B 0.9600 ?
C5 H5C 0.9600 ?
C6 H6A 0.9600 ?
C6 H6B 0.9600 ?
C6 H6C 0.9600 ?
C7 C8 1.391(5) ?
C7 C12 1.388(5) ?
C8 C9 1.390(5) ?
C8 H8 0.9300 ?
C9 C10 1.372(6) ?
C9 H9 0.9300 ?
C10 C11 1.382(6) ?
C10 H10 0.9300 ?
C11 C12 1.383(5) ?
C11 H11 0.9300 ?
C12 H12 0.9300 ?
C13 O13 1.178(4) y
C14 O14 1.184(4) y
C15 O15 1.147(4) y
C16 C17 1.403(6) ?
C16 C20 1.415(6) ?
C16 H16 0.9300 ?
C17 C18 1.402(7) ?
C17 H17 0.9300 ?
C18 C19 1.398(7) ?
C18 H18 0.9300 ?
C19 C20 1.409(6) ?
C19 H19 0.9300 ?
C20 H20 0.9300 ?
C21 C25 1.367(8) ?
C21 C22 1.420(8) ?
C21 H21 0.9300 ?
C22 C23 1.381(8) ?
C22 H22 0.9300 ?
C23 C24 1.358(8) ?
C23 H23 0.9300 ?
C24 C25 1.373(8) ?
C24 H24 0.9300 ?
C25 H25 0.9300 ?

loop_
_geom_torsion_atom_site_label_1
_geom_torsion_atom_site_label_2
_geom_torsion_atom_site_label_3
_geom_torsion_atom_site_label_4
_geom_torsion
_geom_torsion_publ_flag
C14 Fe1 Fe2 C15 78.45(18) ?
C13 Fe1 Fe2 C15 -84.66(18) ?
C19 Fe1 Fe2 C15 -155.2(2) ?
C20 Fe1 Fe2 C15 -131.4(2) ?
C18 Fe1 Fe2 C15 165.57(19) ?
C16 Fe1 Fe2 C15 140.2(4) ?
C17 Fe1 Fe2 C15 132.8(2) ?
P1 Fe1 Fe2 C15 -7.06(12) ?
C14 Fe1 Fe2 C13 163.11(19) ?
C19 Fe1 Fe2 C13 -70.5(2) ?
C20 Fe1 Fe2 C13 -46.7(2) ?
C18 Fe1 Fe2 C13 -109.8(2) ?
C16 Fe1 Fe2 C13 -135.2(4) ?
C17 Fe1 Fe2 C13 -142.6(2) ?
P1 Fe1 Fe2 C13 77.60(14) ?
C13 Fe1 Fe2 C14 -163.11(19) ?
C19 Fe1 Fe2 C14 126.4(2) ?
C20 Fe1 Fe2 C14 150.2(2) ?
C18 Fe1 Fe2 C14 87.1(2) ?
C16 Fe1 Fe2 C14 61.7(4) ?
C17 Fe1 Fe2 C14 54.3(2) ?
P1 Fe1 Fe2 C14 -85.51(14) ?
C14 Fe1 Fe2 C21 -145.1(5) ?
C13 Fe1 Fe2 C21 51.8(5) ?
C19 Fe1 Fe2 C21 -18.7(5) ?
C20 Fe1 Fe2 C21 5.1(5) ?
C18 Fe1 Fe2 C21 -58.0(5) ?
C16 Fe1 Fe2 C21 -83.4(6) ?
C17 Fe1 Fe2 C21 -90.8(5) ?
P1 Fe1 Fe2 C21 129.4(5) ?
C14 Fe1 Fe2 C22 -48.0(3) ?
C13 Fe1 Fe2 C22 148.9(3) ?
C19 Fe1 Fe2 C22 78.4(3) ?
C20 Fe1 Fe2 C22 102.2(3) ?
C18 Fe1 Fe2 C22 39.2(3) ?
C16 Fe1 Fe2 C22 13.8(5) ?
C17 Fe1 Fe2 C22 6.4(3) ?
P1 Fe1 Fe2 C22 -133.5(3) ?
C14 Fe1 Fe2 C25 -141.3(2) ?
C13 Fe1 Fe2 C25 55.6(2) ?
C19 Fe1 Fe2 C25 -14.9(3) ?
C20 Fe1 Fe2 C25 8.9(3) ?
C18 Fe1 Fe2 C25 -54.2(2) ?
C16 Fe1 Fe2 C25 -79.5(5) ?
C17 Fe1 Fe2 C25 -87.0(3) ?
P1 Fe1 Fe2 C25 133.21(19) ?
C14 Fe1 Fe2 C24 -107.1(2) ?
C13 Fe1 Fe2 C24 89.7(2) ?
C19 Fe1 Fe2 C24 19.2(3) ?
C20 Fe1 Fe2 C24 43.0(3) ?
C18 Fe1 Fe2 C24 -20.0(3) ?
C16 Fe1 Fe2 C24 -45.4(5) ?
C17 Fe1 Fe2 C24 -52.8(3) ?
P1 Fe1 Fe2 C24 167.4(2) ?
C14 Fe1 Fe2 C23 -69.7(2) ?
C13 Fe1 Fe2 C23 127.2(2) ?
C19 Fe1 Fe2 C23 56.7(2) ?
C20 Fe1 Fe2 C23 80.5(3) ?
C18 Fe1 Fe2 C23 17.4(2) ?
C16 Fe1 Fe2 C23 -8.0(5) ?
C17 Fe1 Fe2 C23 -15.4(3) ?
P1 Fe1 Fe2 C23 -155.23(19) ?
C14 Fe1 P1 C4 -90.64(16) ?
C13 Fe1 P1 C4 7.43(17) ?
C19 Fe1 P1 C4 94.9(2) ?
C20 Fe1 P1 C4 109.57(18) ?
C18 Fe1 P1 C4 156.0(4) ?
C16 Fe1 P1 C4 147.87(17) ?
C17 Fe1 P1 C4 175.52(19) ?
Fe2 Fe1 P1 C4 -40.66(13) ?
C14 Fe1 P1 C1 163.95(16) ?
C13 Fe1 P1 C1 -97.98(16) ?
C19 Fe1 P1 C1 -10.5(2) ?
C20 Fe1 P1 C1 4.17(17) ?
C18 Fe1 P1 C1 50.6(4) ?
C16 Fe1 P1 C1 42.46(17) ?
C17 Fe1 P1 C1 70.11(19) ?
Fe2 Fe1 P1 C1 -146.07(12) ?
C14 Fe1 P1 C7 43.37(16) ?
C13 Fe1 P1 C7 141.44(16) ?
C19 Fe1 P1 C7 -131.1(2) ?
C20 Fe1 P1 C7 -116.42(17) ?
C18 Fe1 P1 C7 -70.0(4) ?
C16 Fe1 P1 C7 -78.13(17) ?
C17 Fe1 P1 C7 -50.48(19) ?
Fe2 Fe1 P1 C7 93.34(12) ?
C4 P1 C1 C2 -4.0(3) ?
C7 P1 C1 C2 -110.0(3) ?
Fe1 P1 C1 C2 119.9(2) ?
P1 C1 C2 C3 1.7(4) ?
P1 C1 C2 C5 -177.7(3) ?
C1 C2 C3 C4 2.6(4) ?
C5 C2 C3 C4 -177.9(3) ?
C1 C2 C3 C6 -176.5(3) ?
C5 C2 C3 C6 3.0(5) ?
C2 C3 C4 P1 -5.6(4) ?
C6 C3 C4 P1 173.4(3) ?
C1 P1 C4 C3 5.5(3) ?
C7 P1 C4 C3 107.4(3) ?
Fe1 P1 C4 C3 -113.2(2) ?
C4 P1 C7 C8 169.8(3) ?
C1 P1 C7 C8 -97.1(3) ?
Fe1 P1 C7 C8 29.9(3) ?
C4 P1 C7 C12 -14.4(3) ?
C1 P1 C7 C12 78.7(3) ?
Fe1 P1 C7 C12 -154.3(2) ?
C12 C7 C8 C9 -2.2(5) ?
P1 C7 C8 C9 173.7(3) ?
C7 C8 C9 C10 1.1(5) ?
C8 C9 C10 C11 0.7(6) ?
C9 C10 C11 C12 -1.4(6) ?
C10 C11 C12 C7 0.3(6) ?
C8 C7 C12 C11 1.5(5) ?
P1 C7 C12 C11 -174.3(3) ?
C14 Fe1 C13 O13 174.3(4) ?
C19 Fe1 C13 O13 -55.7(5) ?
C20 Fe1 C13 O13 -19.0(5) ?
C18 Fe1 C13 O13 -86.8(5) ?
C16 Fe1 C13 O13 -10.4(6) ?
C17 Fe1 C13 O13 -79.4(6) ?
P1 Fe1 C13 O13 78.9(5) ?
Fe2 Fe1 C13 O13 -172.7(5) ?
C14 Fe1 C13 Fe2 -12.97(15) y
C19 Fe1 C13 Fe2 117.02(16) ?
C20 Fe1 C13 Fe2 153.70(14) ?
C18 Fe1 C13 Fe2 85.93(18) ?
C16 Fe1 C13 Fe2 162.34(18) ?
C17 Fe1 C13 Fe2 93.3(3) ?
P1 Fe1 C13 Fe2 -108.38(9) ?
C15 Fe2 C13 O13 -82.7(4) ?
C14 Fe2 C13 O13 -174.5(4) ?
C21 Fe2 C13 O13 10.2(5) ?
C22 Fe2 C13 O13 35.6(8) ?
C25 Fe2 C13 O13 36.9(5) ?
C24 Fe2 C13 O13 74.0(5) ?
C23 Fe2 C13 O13 90.3(5) ?
Fe1 Fe2 C13 O13 173.1(5) ?
C15 Fe2 C13 Fe1 104.18(14) ?
C14 Fe2 C13 Fe1 12.36(14) ?
C21 Fe2 C13 Fe1 -162.93(18) ?
C22 Fe2 C13 Fe1 -137.5(5) ?
C25 Fe2 C13 Fe1 -136.2(2) ?
C24 Fe2 C13 Fe1 -99.06(18) ?
C23 Fe2 C13 Fe1 -82.8(2) ?
C13 Fe1 C14 O14 -174.2(5) ?
C19 Fe1 C14 O14 91.1(5) ?
C20 Fe1 C14 O14 39.3(7) ?
C18 Fe1 C14 O14 72.4(5) ?
C16 Fe1 C14 O14 9.3(5) ?
C17 Fe1 C14 O14 34.1(5) ?
P1 Fe1 C14 O14 -83.8(5) ?
Fe2 Fe1 C14 O14 172.8(5) ?
C13 Fe1 C14 Fe2 12.92(15) ?
C19 Fe1 C14 Fe2 -81.8(2) ?
C20 Fe1 C14 Fe2 -133.6(3) ?
C18 Fe1 C14 Fe2 -100.49(16) ?
C16 Fe1 C14 Fe2 -163.58(13) ?
C17 Fe1 C14 Fe2 -138.78(15) ?
P1 Fe1 C14 Fe2 103.36(9) ?
C15 Fe2 C14 O14 77.9(4) ?
C13 Fe2 C14 O14 173.6(4) ?
C21 Fe2 C14 O14 -13.9(6) ?
C22 Fe2 C14 O14 -19.0(4) ?
C25 Fe2 C14 O14 -88.6(6) ?
C24 Fe2 C14 O14 -86.6(4) ?
C23 Fe2 C14 O14 -54.1(4) ?
Fe1 Fe2 C14 O14 -173.9(5) ?
C15 Fe2 C14 Fe1 -108.26(15) ?
C13 Fe2 C14 Fe1 -12.48(14) ?
C21 Fe2 C14 Fe1 160.0(3) ?
C22 Fe2 C14 Fe1 154.85(19) ?
C25 Fe2 C14 Fe1 85.3(4) ?
C24 Fe2 C14 Fe1 87.3(2) ?
C23 Fe2 C14 Fe1 119.8(2) ?
C13 Fe2 C15 O15 143(3) ?
C14 Fe2 C15 O15 -123(3) ?
C21 Fe2 C15 O15 24(3) ?
C22 Fe2 C15 O15 -15(3) ?
C25 Fe2 C15 O15 49(3) ?
C24 Fe2 C15 O15 23(3) ?
C23 Fe2 C15 O15 -30(3) ?
Fe1 Fe2 C15 O15 -169(3) ?
C14 Fe1 C16 C17 42.4(3) ?
C13 Fe1 C16 C17 -132.2(3) ?
C19 Fe1 C16 C17 -80.4(3) ?
C20 Fe1 C16 C17 -118.7(4) ?
C18 Fe1 C16 C17 -37.4(3) ?
P1 Fe1 C16 C17 138.6(3) ?
Fe2 Fe1 C16 C17 -9.7(6) ?
C14 Fe1 C16 C20 161.1(2) ?
C13 Fe1 C16 C20 -13.5(4) ?
C19 Fe1 C16 C20 38.3(3) ?
C18 Fe1 C16 C20 81.2(3) ?
C17 Fe1 C16 C20 118.7(4) ?
P1 Fe1 C16 C20 -102.7(2) ?
Fe2 Fe1 C16 C20 109.0(4) ?
C20 C16 C17 C18 -0.5(4) ?
Fe1 C16 C17 C18 60.2(3) ?
C20 C16 C17 Fe1 -60.7(3) ?
C14 Fe1 C17 C18 97.1(3) ?
C13 Fe1 C17 C18 -11.1(5) ?
C19 Fe1 C17 C18 -37.4(3) ?
C20 Fe1 C17 C18 -80.6(3) ?
C16 Fe1 C17 C18 -118.1(4) ?
P1 Fe1 C17 C18 -166.4(2) ?
Fe2 Fe1 C17 C18 58.6(3) ?
C14 Fe1 C17 C16 -144.8(3) ?
C13 Fe1 C17 C16 107.0(4) ?
C19 Fe1 C17 C16 80.7(3) ?
C20 Fe1 C17 C16 37.5(3) ?
C18 Fe1 C17 C16 118.1(4) ?
P1 Fe1 C17 C16 -48.3(3) ?
Fe2 Fe1 C17 C16 176.7(2) ?
C16 C17 C18 C19 0.9(5) ?
Fe1 C17 C18 C19 61.3(3) ?
C16 C17 C18 Fe1 -60.4(3) ?
C14 Fe1 C18 C19 156.7(3) ?
C13 Fe1 C18 C19 55.8(3) ?
C20 Fe1 C18 C19 -37.5(3) ?
C16 Fe1 C18 C19 -80.8(3) ?
C17 Fe1 C18 C19 -118.3(4) ?
P1 Fe1 C18 C19 -89.9(4) ?
Fe2 Fe1 C18 C19 106.6(2) ?
C14 Fe1 C18 C17 -85.0(3) ?
C13 Fe1 C18 C17 174.1(3) ?
C19 Fe1 C18 C17 118.3(4) ?
C20 Fe1 C18 C17 80.8(3) ?
C16 Fe1 C18 C17 37.4(3) ?
P1 Fe1 C18 C17 28.4(5) ?
Fe2 Fe1 C18 C17 -135.1(2) ?
C17 C18 C19 C20 -0.9(5) ?
Fe1 C18 C19 C20 61.0(3) ?
C17 C18 C19 Fe1 -61.9(3) ?
C14 Fe1 C19 C18 -30.8(3) ?
C13 Fe1 C19 C18 -130.0(3) ?
C20 Fe1 C19 C18 118.4(4) ?
C16 Fe1 C19 C18 80.0(3) ?
C17 Fe1 C19 C18 37.3(3) ?
P1 Fe1 C19 C18 142.0(2) ?
Fe2 Fe1 C19 C18 -84.1(3) ?
C14 Fe1 C19 C20 -149.3(3) ?
C13 Fe1 C19 C20 111.6(3) ?
C18 Fe1 C19 C20 -118.4(4) ?
C16 Fe1 C19 C20 -38.4(3) ?
C17 Fe1 C19 C20 -81.1(3) ?
P1 Fe1 C19 C20 23.6(4) ?
Fe2 Fe1 C19 C20 157.5(2) ?
C18 C19 C20 C16 0.6(4) ?
Fe1 C19 C20 C16 61.7(3) ?
C18 C19 C20 Fe1 -61.0(3) ?
C17 C16 C20 C19 -0.1(4) ?
Fe1 C16 C20 C19 -61.5(3) ?
C17 C16 C20 Fe1 61.4(3) ?
C14 Fe1 C20 C19 74.1(5) ?
C13 Fe1 C20 C19 -71.9(3) ?
C18 Fe1 C20 C19 37.2(3) ?
C16 Fe1 C20 C19 116.8(4) ?
C17 Fe1 C20 C19 79.8(3) ?
P1 Fe1 C20 C19 -163.3(3) ?
Fe2 Fe1 C20 C19 -37.4(4) ?
C14 Fe1 C20 C16 -42.7(5) ?
C13 Fe1 C20 C16 171.3(2) ?
C19 Fe1 C20 C16 -116.8(4) ?
C18 Fe1 C20 C16 -79.6(3) ?
C17 Fe1 C20 C16 -37.0(2) ?
P1 Fe1 C20 C16 79.9(2) ?
Fe2 Fe1 C20 C16 -154.20(19) ?
C15 Fe2 C21 C25 143.3(4) ?
C13 Fe2 C21 C25 47.0(4) ?
C14 Fe2 C21 C25 -124.4(5) ?
C22 Fe2 C21 C25 -116.7(5) ?
C24 Fe2 C21 C25 -37.1(3) ?
C23 Fe2 C21 C25 -78.6(4) ?
Fe1 Fe2 C21 C25 5.2(7) ?
C15 Fe2 C21 C22 -99.9(4) ?
C13 Fe2 C21 C22 163.7(3) ?
C14 Fe2 C21 C22 -7.7(6) ?
C25 Fe2 C21 C22 116.7(5) ?
C24 Fe2 C21 C22 79.7(4) ?
C23 Fe2 C21 C22 38.1(3) ?
Fe1 Fe2 C21 C22 122.0(6) ?
C25 C21 C22 C23 0.2(5) ?
Fe2 C21 C22 C23 -63.3(3) ?
C25 C21 C22 Fe2 63.5(3) ?
C15 Fe2 C22 C23 -162.1(3) ?
C13 Fe2 C22 C23 79.7(7) ?
C14 Fe2 C22 C23 -68.7(4) ?
C21 Fe2 C22 C23 115.7(5) ?
C25 Fe2 C22 C23 78.2(4) ?
C24 Fe2 C22 C23 36.1(3) ?
Fe1 Fe2 C22 C23 -33.8(5) ?
C15 Fe2 C22 C21 82.2(4) ?
C13 Fe2 C22 C21 -36.0(7) ?
C14 Fe2 C22 C21 175.6(3) ?
C25 Fe2 C22 C21 -37.5(3) ?
C24 Fe2 C22 C21 -79.6(4) ?
C23 Fe2 C22 C21 -115.7(5) ?
Fe1 Fe2 C22 C21 -149.5(3) ?
C21 C22 C23 C24 0.4(5) ?
Fe2 C22 C23 C24 -61.0(3) ?
C21 C22 C23 Fe2 61.4(3) ?
C15 Fe2 C23 C24 143.3(3) ?
C13 Fe2 C23 C24 -27.3(4) ?
C14 Fe2 C23 C24 -123.6(3) ?
C21 Fe2 C23 C24 79.4(4) ?
C22 Fe2 C23 C24 119.1(5) ?
C25 Fe2 C23 C24 36.8(3) ?
Fe1 Fe2 C23 C24 -80.0(3) ?
C15 Fe2 C23 C22 24.2(4) ?
C13 Fe2 C23 C22 -146.4(3) ?
C14 Fe2 C23 C22 117.2(4) ?
C21 Fe2 C23 C22 -39.8(4) ?
C25 Fe2 C23 C22 -82.3(4) ?
C24 Fe2 C23 C22 -119.1(5) ?
Fe1 Fe2 C23 C22 160.8(3) ?
C22 C23 C24 C25 -0.9(5) ?
Fe2 C23 C24 C25 -60.9(3) ?
C22 C23 C24 Fe2 60.0(3) ?
C15 Fe2 C24 C23 -80.7(6) ?
C13 Fe2 C24 C23 159.9(3) ?
C14 Fe2 C24 C23 62.8(3) ?
C21 Fe2 C24 C23 -81.6(4) ?
C22 Fe2 C24 C23 -37.0(3) ?
C25 Fe2 C24 C23 -119.0(5) ?
Fe1 Fe2 C24 C23 111.4(3) ?
C15 Fe2 C24 C25 38.3(7) ?
C13 Fe2 C24 C25 -81.1(4) ?
C14 Fe2 C24 C25 -178.3(4) ?
C21 Fe2 C24 C25 37.4(4) ?
C22 Fe2 C24 C25 82.0(4) ?
C23 Fe2 C24 C25 119.0(5) ?
Fe1 Fe2 C24 C25 -129.6(4) ?
C22 C21 C25 C24 -0.7(5) ?
Fe2 C21 C25 C24 61.8(3) ?
C22 C21 C25 Fe2 -62.5(3) ?
C23 C24 C25 C21 1.0(5) ?
Fe2 C24 C25 C21 -60.4(3) ?
C23 C24 C25 Fe2 61.4(3) ?
C15 Fe2 C25 C21 -43.3(4) ?
C13 Fe2 C25 C21 -140.2(4) ?
C14 Fe2 C25 C21 121.1(5) ?
C22 Fe2 C25 C21 39.2(3) ?
C24 Fe2 C25 C21 118.1(5) ?
C23 Fe2 C25 C21 81.7(4) ?
Fe1 Fe2 C25 C21 -178.0(3) ?
C15 Fe2 C25 C24 -161.3(3) ?
C13 Fe2 C25 C24 101.7(4) ?
C14 Fe2 C25 C24 3.1(6) ?
C21 Fe2 C25 C24 -118.1(5) ?
C22 Fe2 C25 C24 -78.9(4) ?
C23 Fe2 C25 C24 -36.3(3) ?
Fe1 Fe2 C25 C24 64.0(4) ?
